data_7008944
loop_
_publ_author_name
'Chia, Li Mei Lindy'
'Radojevic, Sanja'
'Scowen, Ian J.'
'McPartlin, Mary'
'Halcrow, Malcolm A.'

_publ_section_title
;
 Steric control of the reactivity of moderately hindered
 tris(pyrazolyl)borates with copper(II) salts&#x200A;&#x2020;
;
_journal_issue 2
_journal_name_full 'Journal of the Chemical Society, Dalton Transactions'
_journal_page_first 133
_journal_paper_doi 10.1039/a907258f
_journal_year 2000
_chemical_formula_sum 'C38 H33 B Cu N8 O2'
_chemical_formula_weight 708.07
_chemical_name_systematic
; 
Acetato[5-phenylpyrazole][hydrido-tris-{3-pyrazol-1-yl}borato]copper(II)
;
_space_group_IT_number 2
_symmetry_cell_setting triclinic
_symmetry_space_group_name_Hall '-P 1'
_symmetry_space_group_name_H-M 'P -1'
_atom_sites_solution_hydrogens geom
_atom_sites_solution_primary direct
_atom_sites_solution_secondary difmap
_audit_creation_method SHELXL
_cell_angle_alpha 95.11(2)
_cell_angle_beta 106.077(13)
_cell_angle_gamma 94.17(3)
_cell_formula_units_Z 4
_cell_length_a 11.585(2)
_cell_length_b 16.787(4)
_cell_length_c 18.492(3)
_cell_measurement_reflns_used 41
_cell_measurement_temperature 223(2)
_cell_measurement_theta_max 12.49
_cell_measurement_theta_min 5.15
_cell_volume 3424.0(12)
_computing_cell_refinement 'Siemens XSCANS'
_computing_data_collection 'Siemens XSCANS'
_computing_data_reduction 'Siemens SHELXTL'
_computing_molecular_graphics 'Siemens SHELXTL'
_computing_publication_material 'Siemens SHELXTL'
_computing_structure_refinement 'SHELXL-93 (Sheldrick, 1993)'
_computing_structure_solution 'SHELXS-86 (Sheldrick, 1990)'
_diffrn_ambient_temperature 223(2)
_diffrn_measurement_device 'Siemens P4'
_diffrn_measurement_method '2\q/\w scans'
_diffrn_radiation_monochromator graphite
_diffrn_radiation_source 'fine-focus sealed tube'
_diffrn_radiation_type MoK\a
_diffrn_radiation_wavelength 0.71073
_diffrn_reflns_av_R_equivalents 0.0388
_diffrn_reflns_av_sigmaI/netI 0.1196
_diffrn_reflns_limit_h_max 13
_diffrn_reflns_limit_h_min -1
_diffrn_reflns_limit_k_max 19
_diffrn_reflns_limit_k_min -19
_diffrn_reflns_limit_l_max 21
_diffrn_reflns_limit_l_min -21
_diffrn_reflns_number 13981
_diffrn_reflns_theta_max 25.00
_diffrn_reflns_theta_min 1.78
_diffrn_standards_decay_% 0
_diffrn_standards_interval_count 97
_diffrn_standards_number 3
_exptl_absorpt_coefficient_mu 0.685
_exptl_absorpt_correction_T_max 0.8659
_exptl_absorpt_correction_T_min 0.6913
_exptl_absorpt_correction_type empirical
_exptl_crystal_colour green
_exptl_crystal_density_diffrn 1.374
_exptl_crystal_description block
_exptl_crystal_F_000 1468
_exptl_crystal_size_max 0.40
_exptl_crystal_size_mid 0.36
_exptl_crystal_size_min 0.36
_refine_diff_density_max 0.518
_refine_diff_density_min -0.566
_refine_diff_density_rms 0.083
_refine_ls_extinction_method none
_refine_ls_goodness_of_fit_all 0.980
_refine_ls_goodness_of_fit_obs 1.046
_refine_ls_hydrogen_treatment mixed
_refine_ls_matrix_type full
_refine_ls_number_parameters 904
_refine_ls_number_reflns 12025
_refine_ls_number_restraints 0
_refine_ls_restrained_S_all 0.980
_refine_ls_restrained_S_obs 1.046
_refine_ls_R_factor_all 0.1425
_refine_ls_R_factor_obs 0.0540
_refine_ls_shift/esd_max 0.036
_refine_ls_shift/esd_mean 0.005
_refine_ls_structure_factor_coef Fsqd
_refine_ls_weighting_details 'w=1/[\s^2^(Fo^2^)+(0.0552P)^2^+0.0000P] where P=(Fo^2^+2Fc^2^)/3'
_refine_ls_weighting_scheme calc
_refine_ls_wR_factor_all 0.1571
_refine_ls_wR_factor_obs 0.1088
_reflns_number_observed 5529
_reflns_number_total 12026
_reflns_observed_criterion >2sigma(I)
_cod_data_source_file a907258f.txt
_cod_data_source_block si267/mh312
_cod_depositor_comments
;
The following automatic conversions were performed:
'_symmetry_cell_setting' value 'Triclinic' changed to 'triclinic'
according to '/home/saulius/struct/CIF-dictionaries/cif_core.dic'
dictionary named 'cif_core.dic' version 2.4.1 from 2010-06-29.

Automatic conversion script
Id: cif_fix_enum 1527 2010-12-29 10:47:43Z saulius 

The following automatic conversions were performed:

'_refine_ls_weighting_scheme' value 'calc
w=1/[\s^2^(Fo^2^)+(0.0552P)^2^+0.0000P] where P=(Fo^2^+2Fc^2^)/3' was
changed to 'calc'. New tag '_refine_ls_weighting_details' was
created. The value of the new tag was set to
'w=1/[\s^2^(Fo^2^)+(0.0552P)^2^+0.0000P] where P=(Fo^2^+2Fc^2^)/3'.

Automatic conversion script
Id: cif_fix_values 3143 2015-03-26 13:38:13Z robertas 
;
_cod_original_cell_volume 3423.8(11)
_cod_original_sg_symbol_H-M P-1
_cod_database_code 7008944

loop_
_symmetry_equiv_pos_as_xyz
'x, y, z'
'-x, -y, -z'

loop_
_atom_site_aniso_label
_atom_site_aniso_U_11
_atom_site_aniso_U_22
_atom_site_aniso_U_33
_atom_site_aniso_U_23
_atom_site_aniso_U_13
_atom_site_aniso_U_12
Cu1 0.0271(4) 0.0316(4) 0.0407(4) 0.0012(3) 0.0113(3) 0.0110(3)
N11 0.036(3) 0.033(3) 0.059(3) 0.008(2) 0.020(3) 0.018(2)
N12 0.034(3) 0.031(2) 0.045(3) 0.007(2) 0.013(2) 0.017(2)
C11 0.044(4) 0.049(4) 0.080(5) 0.027(4) 0.021(4) 0.030(3)
C12 0.052(5) 0.073(5) 0.068(5) 0.033(4) 0.020(4) 0.034(4)
C13 0.026(3) 0.043(3) 0.052(4) 0.017(3) 0.009(3) 0.009(3)
C14 0.045(4) 0.037(3) 0.041(4) 0.020(3) 0.012(3) 0.007(3)
C15 0.034(4) 0.052(4) 0.047(4) 0.012(3) 0.013(3) 0.011(3)
C16 0.043(4) 0.058(4) 0.058(4) 0.024(3) 0.024(4) 0.017(3)
C17 0.067(5) 0.060(4) 0.049(4) 0.018(3) 0.019(4) 0.022(4)
C18 0.060(5) 0.078(5) 0.046(4) 0.012(4) -0.001(4) 0.017(4)
C19 0.042(4) 0.060(4) 0.060(5) 0.014(4) 0.004(4) 0.013(3)
N21 0.038(3) 0.033(3) 0.052(3) -0.006(2) 0.012(3) 0.011(2)
N22 0.032(3) 0.033(3) 0.045(3) -0.001(2) 0.020(2) 0.009(2)
C21 0.049(4) 0.040(4) 0.068(5) -0.016(3) 0.008(4) 0.011(3)
C22 0.053(4) 0.033(3) 0.054(4) -0.014(3) 0.007(4) 0.000(3)
C23 0.038(4) 0.036(3) 0.041(3) -0.002(3) 0.018(3) 0.005(3)
C24 0.032(3) 0.040(3) 0.038(3) 0.005(3) 0.016(3) 0.008(3)
C25 0.030(3) 0.048(4) 0.043(4) 0.004(3) 0.008(3) 0.006(3)
C26 0.050(4) 0.049(4) 0.054(4) 0.007(3) 0.014(4) 0.012(3)
C27 0.043(4) 0.072(5) 0.048(4) 0.005(3) 0.010(3) 0.034(4)
C28 0.032(4) 0.073(5) 0.047(4) -0.006(3) 0.013(3) 0.007(3)
C29 0.036(4) 0.046(4) 0.056(4) -0.005(3) 0.015(3) -0.003(3)
N31 0.037(3) 0.044(3) 0.044(3) 0.000(2) 0.016(3) 0.019(2)
N32 0.031(3) 0.035(3) 0.041(3) 0.002(2) 0.012(2) 0.009(2)
C31 0.023(3) 0.071(5) 0.057(4) 0.008(3) 0.020(3) 0.015(3)
C32 0.035(4) 0.061(4) 0.058(4) 0.017(3) 0.020(3) 0.010(3)
C33 0.026(3) 0.048(4) 0.040(3) 0.006(3) 0.009(3) 0.003(3)
C34 0.035(4) 0.038(3) 0.033(3) 0.007(3) 0.004(3) 0.004(3)
C35 0.042(4) 0.052(4) 0.049(4) 0.008(3) 0.016(3) -0.005(3)
C36 0.084(6) 0.037(4) 0.071(5) 0.008(3) 0.035(5) -0.016(4)
C37 0.082(6) 0.037(4) 0.066(5) 0.014(3) 0.035(5) 0.012(4)
C38 0.053(4) 0.052(4) 0.051(4) 0.015(3) 0.020(4) 0.015(4)
C39 0.037(4) 0.037(3) 0.049(4) 0.008(3) 0.010(3) 0.001(3)
B1 0.044(5) 0.035(4) 0.059(5) -0.002(3) 0.019(4) 0.022(3)
N41 0.030(3) 0.033(3) 0.041(3) 0.004(2) 0.011(2) 0.012(2)
N42 0.031(3) 0.029(2) 0.042(3) 0.003(2) 0.014(2) 0.010(2)
C41 0.032(4) 0.038(3) 0.045(4) 0.012(3) 0.005(3) 0.014(3)
C42 0.035(4) 0.033(3) 0.049(4) 0.000(3) -0.006(3) -0.001(3)
C43 0.032(3) 0.039(3) 0.032(3) 0.005(3) 0.012(3) 0.002(3)
C44 0.040(4) 0.033(3) 0.048(4) 0.002(3) 0.019(3) 0.006(3)
C45 0.053(4) 0.044(4) 0.044(4) 0.001(3) 0.015(3) 0.015(3)
C46 0.069(5) 0.050(4) 0.066(5) 0.009(4) 0.025(4) 0.024(4)
C47 0.065(5) 0.036(4) 0.106(6) 0.007(4) 0.040(5) 0.011(4)
C48 0.062(5) 0.042(4) 0.116(7) -0.022(4) 0.027(5) -0.004(4)
C49 0.034(4) 0.044(4) 0.081(5) -0.009(4) 0.008(4) -0.003(3)
O51 0.026(2) 0.034(2) 0.046(2) 0.003(2) 0.017(2) 0.015(2)
C51 0.031(4) 0.048(4) 0.044(4) -0.004(3) 0.006(3) 0.009(3)
O52 0.032(3) 0.037(2) 0.112(4) -0.005(2) 0.001(3) 0.014(2)
C52 0.036(4) 0.064(4) 0.075(5) -0.007(4) 0.026(4) 0.009(3)
Cu2 0.0270(4) 0.0292(4) 0.0416(4) 0.0011(3) 0.0136(3) 0.0086(3)
N61 0.036(3) 0.025(2) 0.048(3) 0.008(2) 0.018(2) 0.014(2)
N62 0.038(3) 0.023(2) 0.047(3) 0.006(2) 0.018(2) 0.010(2)
C61 0.043(4) 0.031(3) 0.066(4) 0.013(3) 0.018(3) 0.020(3)
C62 0.051(4) 0.035(3) 0.063(4) 0.021(3) 0.018(4) 0.017(3)
C63 0.030(3) 0.030(3) 0.051(4) 0.012(3) 0.013(3) 0.010(3)
C64 0.032(3) 0.032(3) 0.046(4) 0.011(3) 0.011(3) 0.000(3)
C65 0.048(4) 0.041(3) 0.039(4) 0.008(3) 0.014(3) 0.010(3)
C66 0.051(4) 0.047(4) 0.054(4) -0.002(3) 0.021(4) -0.001(3)
C67 0.078(6) 0.065(5) 0.049(4) -0.006(4) 0.030(4) -0.003(4)
C68 0.072(5) 0.070(5) 0.045(4) 0.013(4) 0.017(4) -0.007(4)
C69 0.048(4) 0.055(4) 0.059(4) 0.019(3) 0.014(4) 0.006(3)
N71 0.033(3) 0.021(2) 0.054(3) -0.002(2) 0.015(3) 0.005(2)
N72 0.025(3) 0.025(2) 0.042(3) 0.002(2) 0.015(2) 0.004(2)
C71 0.047(4) 0.029(3) 0.056(4) -0.007(3) 0.018(3) 0.000(3)
C72 0.042(4) 0.040(3) 0.038(3) -0.005(3) 0.008(3) -0.002(3)
C73 0.035(4) 0.029(3) 0.044(3) 0.002(3) 0.021(3) 0.001(3)
C74 0.030(3) 0.036(3) 0.031(3) 0.004(2) 0.010(3) 0.003(3)
C75 0.040(4) 0.036(3) 0.047(4) 0.009(3) 0.013(3) 0.010(3)
C76 0.049(4) 0.042(4) 0.051(4) 0.012(3) 0.015(3) 0.009(3)
C77 0.038(4) 0.059(4) 0.052(4) 0.016(3) 0.013(3) 0.026(3)
C78 0.028(4) 0.063(4) 0.048(4) 0.010(3) 0.009(3) 0.014(3)
C79 0.039(4) 0.043(3) 0.041(4) 0.006(3) 0.010(3) 0.002(3)
N81 0.032(3) 0.033(3) 0.042(3) -0.001(2) 0.014(2) 0.012(2)
N82 0.025(3) 0.025(2) 0.048(3) 0.002(2) 0.013(2) 0.008(2)
C81 0.031(4) 0.050(4) 0.045(4) 0.002(3) 0.015(3) 0.011(3)
C82 0.021(3) 0.054(4) 0.049(4) 0.004(3) 0.019(3) 0.008(3)
C83 0.023(3) 0.041(3) 0.037(3) 0.006(3) 0.012(3) 0.002(3)
C84 0.036(4) 0.028(3) 0.046(4) 0.006(3) 0.020(3) 0.001(3)
C85 0.041(4) 0.052(4) 0.078(5) -0.003(4) 0.016(4) -0.008(3)
C86 0.064(5) 0.054(5) 0.101(6) -0.014(4) 0.030(5) -0.032(4)
C87 0.098(7) 0.036(4) 0.073(5) -0.005(4) 0.033(5) -0.009(4)
C88 0.073(5) 0.044(4) 0.057(4) 0.014(3) 0.022(4) 0.016(4)
C89 0.050(4) 0.031(3) 0.046(4) 0.004(3) 0.013(3) 0.004(3)
B2 0.041(4) 0.025(3) 0.060(5) 0.000(3) 0.023(4) 0.010(3)
N91 0.028(3) 0.030(2) 0.040(3) 0.000(2) 0.012(2) 0.005(2)
N92 0.036(3) 0.032(3) 0.039(3) 0.001(2) 0.008(2) 0.011(2)
C91 0.038(4) 0.042(3) 0.047(4) 0.000(3) 0.008(3) 0.019(3)
C92 0.040(4) 0.037(3) 0.044(4) -0.008(3) -0.004(3) 0.009(3)
C93 0.036(4) 0.038(3) 0.037(3) -0.001(3) 0.011(3) 0.007(3)
C94 0.036(4) 0.036(3) 0.043(4) -0.001(3) 0.011(3) 0.004(3)
C95 0.036(4) 0.046(4) 0.048(4) 0.001(3) 0.013(3) 0.002(3)
C96 0.054(4) 0.045(4) 0.044(4) -0.008(3) 0.015(3) -0.013(3)
C97 0.060(5) 0.036(3) 0.061(4) -0.004(3) 0.026(4) -0.002(3)
C98 0.066(5) 0.041(4) 0.069(5) 0.003(3) 0.015(4) 0.022(4)
C99 0.054(4) 0.036(3) 0.057(4) -0.006(3) -0.001(4) 0.010(3)
O53 0.025(2) 0.030(2) 0.046(2) 0.002(2) 0.009(2) 0.010(2)
C53 0.034(4) 0.050(4) 0.030(3) -0.006(3) 0.003(3) 0.012(3)
O54 0.041(3) 0.030(2) 0.078(3) -0.002(2) 0.003(2) 0.017(2)
C54 0.038(4) 0.076(5) 0.084(5) 0.003(4) 0.029(4) 0.021(4)

loop_
_atom_site_label
_atom_site_type_symbol
_atom_site_fract_x
_atom_site_fract_y
_atom_site_fract_z
_atom_site_U_iso_or_equiv
_atom_site_thermal_displace_type
_atom_site_occupancy
_atom_site_calc_flag
_atom_site_refinement_flags
_atom_site_disorder_group
Cu1 Cu -0.19642(6) 0.53722(4) 0.28085(4) 0.0326(2) Uani 1 d . .
N11 N -0.3527(4) 0.6779(3) 0.2512(3) 0.0409(12) Uani 1 d . .
N12 N -0.2925(4) 0.6303(2) 0.2127(3) 0.0356(11) Uani 1 d . .
C11 C -0.4255(6) 0.7207(3) 0.2038(4) 0.054(2) Uani 1 d . .
H11 H -0.4751(6) 0.7577(3) 0.2174(4) 0.065 Uiso 1 calc R .
C12 C -0.4159(6) 0.7021(4) 0.1326(4) 0.061(2) Uani 1 d . .
H12 H -0.4568(6) 0.7229(4) 0.0881(4) 0.073 Uiso 1 calc R .
C13 C -0.3311(5) 0.6448(3) 0.1402(3) 0.0399(14) Uani 1 d . .
C14 C -0.2784(5) 0.6101(3) 0.0825(3) 0.0398(15) Uani 1 d . .
C15 C -0.1538(5) 0.6082(3) 0.0974(3) 0.043(2) Uani 1 d . .
H15 H -0.1032(5) 0.6261(3) 0.1463(3) 0.052 Uiso 1 calc R .
C16 C -0.1040(6) 0.5808(3) 0.0419(4) 0.049(2) Uani 1 d . .
H16 H -0.0199(6) 0.5797(3) 0.0530(4) 0.059 Uiso 1 calc R .
C17 C -0.1769(6) 0.5549(4) -0.0300(4) 0.056(2) Uani 1 d . .
H17 H -0.1421(6) 0.5371(4) -0.0680(4) 0.067 Uiso 1 calc R .
C18 C -0.2995(7) 0.5548(4) -0.0467(4) 0.064(2) Uani 1 d . .
H18 H -0.3494(7) 0.5361(4) -0.0956(4) 0.077 Uiso 1 calc R .
C19 C -0.3492(6) 0.5829(4) 0.0101(4) 0.055(2) Uani 1 d . .
H19 H -0.4335(6) 0.5833(4) -0.0013(4) 0.066 Uiso 1 calc R .
N21 N -0.2057(4) 0.6776(3) 0.3801(3) 0.0414(12) Uani 1 d . .
N22 N -0.1288(4) 0.6212(2) 0.3710(3) 0.0351(11) Uani 1 d . .
C21 C -0.1448(6) 0.7369(3) 0.4325(4) 0.055(2) Uani 1 d . .
H21 H -0.1773(6) 0.7826(3) 0.4486(4) 0.067 Uiso 1 calc R .
C22 C -0.0277(6) 0.7207(3) 0.4593(3) 0.050(2) Uani 1 d . .
H22 H 0.0348(6) 0.7523(3) 0.4966(3) 0.060 Uiso 1 calc R .
C23 C -0.0198(5) 0.6475(3) 0.4198(3) 0.0373(14) Uani 1 d . .
C24 C 0.0842(5) 0.5997(3) 0.4326(3) 0.0352(14) Uani 1 d . .
C25 C 0.0674(5) 0.5162(3) 0.4314(3) 0.0409(15) Uani 1 d . .
H25 H -0.0111(5) 0.4898(3) 0.4185(3) 0.049 Uiso 1 calc R .
C26 C 0.1658(6) 0.4726(4) 0.4490(3) 0.051(2) Uani 1 d . .
H26 H 0.1537(6) 0.4163(4) 0.4466(3) 0.061 Uiso 1 calc R .
C27 C 0.2816(6) 0.5104(4) 0.4700(3) 0.054(2) Uani 1 d . .
H27 H 0.3484(6) 0.4806(4) 0.4833(3) 0.065 Uiso 1 calc R .
C28 C 0.2978(6) 0.5924(4) 0.4712(3) 0.051(2) Uani 1 d . .
H28 H 0.3765(6) 0.6186(4) 0.4846(3) 0.061 Uiso 1 calc R .
C29 C 0.2008(5) 0.6371(4) 0.4532(3) 0.047(2) Uani 1 d . .
H29 H 0.2139(5) 0.6932(4) 0.4548(3) 0.056 Uiso 1 calc R .
N31 N -0.3939(4) 0.5839(3) 0.3400(3) 0.0404(12) Uani 1 d . .
N32 N -0.3365(4) 0.5178(3) 0.3268(2) 0.0352(11) Uani 1 d . .
C31 C -0.4993(5) 0.5587(4) 0.3528(3) 0.048(2) Uani 1 d . .
H31 H -0.5559(5) 0.5923(4) 0.3627(3) 0.057 Uiso 1 calc R .
C32 C -0.5105(5) 0.4770(4) 0.3488(3) 0.049(2) Uani 1 d . .
H32 H -0.5751(5) 0.4439(4) 0.3551(3) 0.059 Uiso 1 calc R .
C33 C -0.4061(5) 0.4524(3) 0.3335(3) 0.0383(14) Uani 1 d . .
C34 C -0.3656(5) 0.3722(3) 0.3300(3) 0.0364(14) Uani 1 d . .
C35 C -0.4471(6) 0.3036(3) 0.3016(3) 0.047(2) Uani 1 d . .
H35 H -0.5302(6) 0.3084(3) 0.2835(3) 0.057 Uiso 1 calc R .
C36 C -0.4046(7) 0.2287(4) 0.3003(4) 0.063(2) Uani 1 d . .
H36 H -0.4601(7) 0.1827(4) 0.2822(4) 0.075 Uiso 1 calc R .
C37 C -0.2851(7) 0.2199(4) 0.3246(4) 0.058(2) Uani 1 d . .
H37 H -0.2574(7) 0.1688(4) 0.3216(4) 0.070 Uiso 1 calc R .
C38 C -0.2058(6) 0.2869(4) 0.3533(3) 0.050(2) Uani 1 d . .
H38 H -0.1230(6) 0.2812(4) 0.3716(3) 0.060 Uiso 1 calc R .
C39 C -0.2442(5) 0.3623(3) 0.3563(3) 0.0411(15) Uani 1 d . .
H39 H -0.1876(5) 0.4074(3) 0.3763(3) 0.049 Uiso 1 calc R .
B1 B -0.3403(6) 0.6682(4) 0.3347(4) 0.045(2) Uani 1 d . .
H1 H -0.3833(6) 0.7090(4) 0.3559(4) 0.054 Uiso 1 calc R .
N41 N -0.2698(4) 0.4476(2) 0.2004(2) 0.0345(11) Uani 1 d . .
N42 N -0.2138(4) 0.3801(2) 0.1940(2) 0.0333(11) Uani 1 d . .
H42N H -0.1166 0.3796 0.2102 0.099(19) Uiso 1 d . .
C41 C -0.3825(5) 0.4283(3) 0.1594(3) 0.0389(14) Uani 1 d . .
H41 H -0.4423(5) 0.4641(3) 0.1524(3) 0.047 Uiso 1 calc R .
C42 C -0.4026(5) 0.3484(3) 0.1275(3) 0.043(2) Uani 1 d . .
H42 H -0.4757(5) 0.3205(3) 0.0972(3) 0.052 Uiso 1 calc R .
C43 C -0.2917(5) 0.3192(3) 0.1503(3) 0.0338(13) Uani 1 d . .
C44 C -0.2534(5) 0.2390(3) 0.1361(3) 0.0392(14) Uani 1 d . .
C45 C -0.1487(6) 0.2152(3) 0.1826(3) 0.046(2) Uani 1 d . .
H45 H -0.1018(6) 0.2507(3) 0.2243(3) 0.056 Uiso 1 calc R .
C46 C -0.1120(6) 0.1401(4) 0.1685(4) 0.059(2) Uani 1 d . .
H46 H -0.0411(6) 0.1244(4) 0.2005(4) 0.071 Uiso 1 calc R .
C47 C -0.1816(7) 0.0879(4) 0.1063(5) 0.065(2) Uani 1 d . .
H47 H -0.1582(7) 0.0366(4) 0.0962(5) 0.079 Uiso 1 calc R .
C48 C -0.2837(7) 0.1118(4) 0.0601(5) 0.076(2) Uani 1 d . .
H48 H -0.3299(7) 0.0769(4) 0.0177(5) 0.091 Uiso 1 calc R .
C49 C -0.3203(6) 0.1871(3) 0.0750(4) 0.056(2) Uani 1 d . .
H49 H -0.3913(6) 0.2025(3) 0.0430(4) 0.067 Uiso 1 calc R .
O51 O -0.0399(3) 0.5466(2) 0.2597(2) 0.0333(9) Uani 1 d . .
C51 C 0.0338(5) 0.4957(4) 0.2549(3) 0.042(2) Uani 1 d . .
O52 O 0.0159(4) 0.4223(2) 0.2588(3) 0.0646(14) Uani 1 d . .
C52 C 0.1527(5) 0.5289(4) 0.2469(4) 0.057(2) Uani 1 d . .
H52A H 0.1967(15) 0.5635(19) 0.2925(9) 0.085 Uiso 1 calc R .
H52B H 0.1390(5) 0.5597(19) 0.2038(13) 0.085 Uiso 1 calc R .
H52C H 0.1995(15) 0.4850(4) 0.2390(22) 0.085 Uiso 1 calc R .
Cu2 Cu 0.31282(6) 1.05504(4) 0.28481(4) 0.0317(2) Uani 1 d . .
N61 N 0.2291(4) 1.2259(2) 0.2775(2) 0.0346(11) Uani 1 d . .
N62 N 0.2690(4) 1.1744(2) 0.2305(3) 0.0344(11) Uani 1 d . .
C61 C 0.1952(5) 1.2917(3) 0.2442(4) 0.045(2) Uani 1 d . .
H61 H 0.1640(5) 1.3352(3) 0.2655(4) 0.054 Uiso 1 calc R .
C62 C 0.2135(5) 1.2850(3) 0.1745(4) 0.048(2) Uani 1 d . .
H62 H 0.1984(5) 1.3222(3) 0.1387(4) 0.057 Uiso 1 calc R .
C63 C 0.2599(5) 1.2107(3) 0.1673(3) 0.0357(14) Uani 1 d . .
C64 C 0.2932(5) 1.1750(3) 0.1017(3) 0.0365(14) Uani 1 d . .
C65 C 0.3723(5) 1.1153(3) 0.1073(3) 0.0418(15) Uani 1 d . .
H65 H 0.4058(5) 1.0969(3) 0.1544(3) 0.050 Uiso 1 calc R .
C66 C 0.4012(6) 1.0834(3) 0.0441(4) 0.050(2) Uani 1 d . .
H66 H 0.4548(6) 1.0434(3) 0.0487(4) 0.060 Uiso 1 calc R .
C67 C 0.3537(7) 1.1085(4) -0.0247(4) 0.063(2) Uani 1 d . .
H67 H 0.3736(7) 1.0854(4) -0.0673(4) 0.075 Uiso 1 calc R .
C68 C 0.2766(7) 1.1677(4) -0.0322(4) 0.063(2) Uani 1 d . .
H68 H 0.2442(7) 1.1856(4) -0.0797(4) 0.075 Uiso 1 calc R .
C69 C 0.2468(6) 1.2011(4) 0.0312(4) 0.053(2) Uani 1 d . .
H69 H 0.1945(6) 1.2418(4) 0.0261(4) 0.064 Uiso 1 calc R .
N71 N 0.3514(4) 1.1896(2) 0.4027(3) 0.0356(11) Uani 1 d . .
N72 N 0.4054(4) 1.1234(2) 0.3846(2) 0.0300(10) Uani 1 d . .
C71 C 0.4242(5) 1.2345(3) 0.4633(3) 0.044(2) Uani 1 d . .
H71 H 0.4068(5) 1.2831(3) 0.4854(3) 0.053 Uiso 1 calc R .
C72 C 0.5281(5) 1.1991(3) 0.4884(3) 0.0415(15) Uani 1 d . .
H72 H 0.5945(5) 1.2175(3) 0.5305(3) 0.050 Uiso 1 calc R .
C73 C 0.5141(5) 1.1292(3) 0.4376(3) 0.0342(13) Uani 1 d . .
C74 C 0.6022(5) 1.0703(3) 0.4441(3) 0.0317(13) Uani 1 d . .
C75 C 0.5689(5) 0.9877(3) 0.4291(3) 0.0405(15) Uani 1 d . .
H75 H 0.4869(5) 0.9680(3) 0.4112(3) 0.049 Uiso 1 calc R .
C76 C 0.6566(6) 0.9349(3) 0.4407(3) 0.046(2) Uani 1 d . .
H76 H 0.6333(6) 0.8793(3) 0.4294(3) 0.056 Uiso 1 calc R .
C77 C 0.7781(6) 0.9621(4) 0.4686(3) 0.048(2) Uani 1 d . .
H77 H 0.8369(6) 0.9255(4) 0.4765(3) 0.058 Uiso 1 calc R .
C78 C 0.8114(5) 1.0434(4) 0.4847(3) 0.046(2) Uani 1 d . .
H78 H 0.8934(5) 1.0628(4) 0.5047(3) 0.055 Uiso 1 calc R .
C79 C 0.7251(5) 1.0964(3) 0.4715(3) 0.0413(15) Uani 1 d . .
H79 H 0.7495(5) 1.1518(3) 0.4812(3) 0.050 Uiso 1 calc R .
N81 N 0.1394(4) 1.1297(2) 0.3493(2) 0.0347(11) Uani 1 d . .
N82 N 0.1661(4) 1.0560(2) 0.3229(2) 0.0318(11) Uani 1 d . .
C81 C 0.0334(5) 1.1215(3) 0.3654(3) 0.0409(15) Uani 1 d . .
H81 H -0.0045(5) 1.1633(3) 0.3837(3) 0.049 Uiso 1 calc R .
C82 C -0.0103(5) 1.0418(3) 0.3505(3) 0.0392(14) Uani 1 d . .
H82 H -0.0832(5) 1.0186(3) 0.3561(3) 0.047 Uiso 1 calc R .
C83 C 0.0755(5) 1.0020(3) 0.3254(3) 0.0332(13) Uani 1 d . .
C84 C 0.0753(5) 0.9156(3) 0.3072(3) 0.0352(14) Uani 1 d . .
C85 C -0.0345(6) 0.8690(4) 0.2753(4) 0.058(2) Uani 1 d . .
H85 H -0.1064(6) 0.8939(4) 0.2629(4) 0.070 Uiso 1 calc R .
C86 C -0.0389(7) 0.7866(4) 0.2615(4) 0.075(2) Uani 1 d . .
H86 H -0.1136(7) 0.7555(4) 0.2408(4) 0.090 Uiso 1 calc R .
C87 C 0.0659(8) 0.7500(4) 0.2781(4) 0.069(2) Uani 1 d . .
H87 H 0.0629(8) 0.6938(4) 0.2688(4) 0.082 Uiso 1 calc R .
C88 C 0.1751(7) 0.7950(4) 0.3082(4) 0.056(2) Uani 1 d . .
H88 H 0.2468(7) 0.7698(4) 0.3185(4) 0.067 Uiso 1 calc R .
C89 C 0.1799(6) 0.8777(3) 0.3234(3) 0.043(2) Uani 1 d . .
H89 H 0.2549(6) 0.9083(3) 0.3449(3) 0.051 Uiso 1 calc R .
B2 B 0.2249(6) 1.2051(4) 0.3552(4) 0.040(2) Uani 1 d . .
H2 H 0.1972(6) 1.2507(4) 0.3815(4) 0.048 Uiso 1 calc R .
N91 N 0.2138(4) 0.9886(2) 0.1904(2) 0.0326(11) Uani 1 d . .
N92 N 0.2359(4) 0.9137(2) 0.1676(3) 0.0362(11) Uani 1 d . .
H92N H 0.3044 0.8964 0.2022 0.099(19) Uiso 1 d . .
C91 C 0.1120(5) 1.0015(3) 0.1396(3) 0.043(2) Uani 1 d . .
H91 H 0.0748(5) 1.0494(3) 0.1398(3) 0.051 Uiso 1 calc R .
C92 C 0.0686(5) 0.9347(3) 0.0864(3) 0.044(2) Uani 1 d . .
H92 H -0.0020(5) 0.9287(3) 0.0455(3) 0.053 Uiso 1 calc R .
C93 C 0.1499(5) 0.8794(3) 0.1056(3) 0.0370(14) Uani 1 d . .
C94 C 0.1559(5) 0.7981(3) 0.0705(3) 0.0386(14) Uani 1 d . .
C95 C 0.0793(5) 0.7703(3) -0.0003(3) 0.044(2) Uani 1 d . .
H95 H 0.0205(5) 0.8023(3) -0.0247(3) 0.052 Uiso 1 calc R .
C96 C 0.0883(6) 0.6954(3) -0.0358(3) 0.049(2) Uani 1 d . .
H96 H 0.0352(6) 0.6772(3) -0.0839(3) 0.059 Uiso 1 calc R .
C97 C 0.1736(6) 0.6479(3) -0.0014(4) 0.051(2) Uani 1 d . .
H97 H 0.1807(6) 0.5978(3) -0.0258(4) 0.062 Uiso 1 calc R .
C98 C 0.2488(6) 0.6750(4) 0.0696(4) 0.059(2) Uani 1 d . .
H98 H 0.3066(6) 0.6424(4) 0.0941(4) 0.071 Uiso 1 calc R .
C99 C 0.2411(6) 0.7489(3) 0.1056(4) 0.053(2) Uani 1 d . .
H99 H 0.2936(6) 0.7663(3) 0.1540(4) 0.063 Uiso 1 calc R .
O53 O 0.4641(3) 1.0336(2) 0.2658(2) 0.0337(9) Uani 1 d . .
C53 C 0.5088(5) 0.9673(4) 0.2564(3) 0.0394(15) Uani 1 d . .
O54 O 0.4564(4) 0.8993(2) 0.2536(2) 0.0525(12) Uani 1 d . .
C54 C 0.6352(5) 0.9756(4) 0.2491(4) 0.063(2) Uani 1 d . .
H54A H 0.6909(7) 0.9983(23) 0.2973(7) 0.095 Uiso 1 calc R .
H54B H 0.6392(10) 1.0108(20) 0.2108(16) 0.095 Uiso 1 calc R .
H54C H 0.6570(14) 0.9232(5) 0.2344(23) 0.095 Uiso 1 calc R .

loop_
_atom_type_symbol
_atom_type_description
_atom_type_scat_dispersion_real
_atom_type_scat_dispersion_imag
_atom_type_scat_source
C C 0.0033 0.0016 'International Tables Vol C Tables 4.2.6.8 and 6.1.1.4'
H H 0.0000 0.0000 'International Tables Vol C Tables 4.2.6.8 and 6.1.1.4'
B B 0.0013 0.0007 'International Tables Vol C Tables 4.2.6.8 and 6.1.1.4'
N N 0.0061 0.0033 'International Tables Vol C Tables 4.2.6.8 and 6.1.1.4'
O O 0.0106 0.0060 'International Tables Vol C Tables 4.2.6.8 and 6.1.1.4'
Cu Cu 0.3201 1.2651 'International Tables Vol C Tables 4.2.6.8 and 6.1.1.4'

loop_
_geom_angle_atom_site_label_1
_geom_angle_atom_site_label_2
_geom_angle_atom_site_label_3
_geom_angle
_geom_angle_site_symmetry_1
_geom_angle_site_symmetry_3
_geom_angle_publ_flag
O51 Cu1 N41 95.4(2) . . ?
O51 Cu1 N22 89.0(2) . . ?
N41 Cu1 N22 173.4(2) . . ?
O51 Cu1 N32 166.1(2) . . ?
N41 Cu1 N32 89.8(2) . . ?
N22 Cu1 N32 84.8(2) . . ?
O51 Cu1 N12 101.6(2) . . ?
N41 Cu1 N12 93.5(2) . . ?
N22 Cu1 N12 90.4(2) . . ?
N32 Cu1 N12 90.9(2) . . ?
C11 N11 N12 110.3(5) . . ?
C11 N11 B1 130.2(5) . . ?
N12 N11 B1 119.0(4) . . ?
C13 N12 N11 105.8(4) . . ?
C13 N12 Cu1 138.9(4) . . ?
N11 N12 Cu1 113.6(3) . . ?
N11 C11 C12 108.9(5) . . ?
C11 C12 C13 105.0(6) . . ?
N12 C13 C12 110.0(5) . . ?
N12 C13 C14 121.7(5) . . ?
C12 C13 C14 128.0(6) . . ?
C19 C14 C15 117.4(6) . . ?
C19 C14 C13 121.3(6) . . ?
C15 C14 C13 121.1(6) . . ?
C16 C15 C14 121.1(6) . . ?
C15 C16 C17 120.1(6) . . ?
C18 C17 C16 120.6(7) . . ?
C17 C18 C19 118.8(6) . . ?
C14 C19 C18 121.9(6) . . ?
C21 N21 N22 109.2(5) . . ?
C21 N21 B1 128.5(5) . . ?
N22 N21 B1 122.3(4) . . ?
C23 N22 N21 106.7(4) . . ?
C23 N22 Cu1 137.3(4) . . ?
N21 N22 Cu1 114.9(3) . . ?
N21 C21 C22 109.3(5) . . ?
C21 C22 C23 105.8(5) . . ?
N22 C23 C22 109.1(5) . . ?
N22 C23 C24 123.2(5) . . ?
C22 C23 C24 127.4(6) . . ?
C29 C24 C25 118.6(5) . . ?
C29 C24 C23 120.6(5) . . ?
C25 C24 C23 120.5(5) . . ?
C26 C25 C24 120.1(6) . . ?
C27 C26 C25 120.8(6) . . ?
C28 C27 C26 118.9(6) . . ?
C27 C28 C29 121.2(6) . . ?
C28 C29 C24 120.3(6) . . ?
C31 N31 N32 108.6(5) . . ?
C31 N31 B1 130.6(5) . . ?
N32 N31 B1 120.8(5) . . ?
C33 N32 N31 107.3(5) . . ?
C33 N32 Cu1 135.0(4) . . ?
N31 N32 Cu1 115.9(3) . . ?
N31 C31 C32 109.1(5) . . ?
C31 C32 C33 106.0(5) . . ?
N32 C33 C32 109.0(5) . . ?
N32 C33 C34 121.5(5) . . ?
C32 C33 C34 129.4(6) . . ?
C39 C34 C35 118.2(5) . . ?
C39 C34 C33 120.1(5) . . ?
C35 C34 C33 121.7(5) . . ?
C36 C35 C34 119.6(6) . . ?
C37 C36 C35 121.7(6) . . ?
C36 C37 C38 118.6(6) . . ?
C37 C38 C39 121.6(6) . . ?
C38 C39 C34 120.3(6) . . ?
N31 B1 N11 108.9(5) . . ?
N31 B1 N21 108.2(5) . . ?
N11 B1 N21 109.9(5) . . ?
C41 N41 N42 105.2(4) . . ?
C41 N41 Cu1 130.9(4) . . ?
N42 N41 Cu1 121.5(3) . . ?
C43 N42 N41 111.3(4) . . ?
N41 C41 C42 111.9(5) . . ?
C43 C42 C41 104.7(5) . . ?
N42 C43 C42 106.9(5) . . ?
N42 C43 C44 121.7(5) . . ?
C42 C43 C44 131.4(5) . . ?
C49 C44 C45 118.9(5) . . ?
C49 C44 C43 119.9(5) . . ?
C45 C44 C43 121.2(5) . . ?
C46 C45 C44 121.1(6) . . ?
C45 C46 C47 119.2(6) . . ?
C48 C47 C46 119.7(6) . . ?
C47 C48 C49 120.7(7) . . ?
C44 C49 C48 120.5(6) . . ?
C51 O51 Cu1 132.0(4) . . ?
O52 C51 O51 125.1(6) . . ?
O52 C51 C52 119.0(5) . . ?
O51 C51 C52 115.8(5) . . ?
O53 Cu2 N91 93.5(2) . . ?
O53 Cu2 N82 165.3(2) . . ?
N91 Cu2 N82 89.4(2) . . ?
O53 Cu2 N72 89.9(2) . . ?
N91 Cu2 N72 176.4(2) . . ?
N82 Cu2 N72 86.9(2) . . ?
O53 Cu2 N62 103.5(2) . . ?
N91 Cu2 N62 91.5(2) . . ?
N82 Cu2 N62 90.8(2) . . ?
N72 Cu2 N62 88.6(2) . . ?
C61 N61 N62 110.5(4) . . ?
C61 N61 B2 128.4(5) . . ?
N62 N61 B2 121.1(4) . . ?
C63 N62 N61 105.6(4) . . ?
C63 N62 Cu2 143.9(3) . . ?
N61 N62 Cu2 110.2(3) . . ?
N61 C61 C62 108.6(5) . . ?
C61 C62 C63 105.4(5) . . ?
N62 C63 C62 110.0(5) . . ?
N62 C63 C64 123.3(5) . . ?
C62 C63 C64 126.7(5) . . ?
C69 C64 C65 117.9(6) . . ?
C69 C64 C63 119.9(5) . . ?
C65 C64 C63 122.2(5) . . ?
C66 C65 C64 120.3(6) . . ?
C67 C66 C65 121.2(6) . . ?
C66 C67 C68 120.1(6) . . ?
C67 C68 C69 119.5(6) . . ?
C64 C69 C68 121.0(6) . . ?
C71 N71 N72 110.3(4) . . ?
C71 N71 B2 128.2(5) . . ?
N72 N71 B2 121.5(4) . . ?
C73 N72 N71 105.4(4) . . ?
C73 N72 Cu2 139.2(3) . . ?
N71 N72 Cu2 115.0(3) . . ?
N71 C71 C72 109.4(5) . . ?
C71 C72 C73 105.0(5) . . ?
N72 C73 C72 109.9(5) . . ?
N72 C73 C74 125.8(5) . . ?
C72 C73 C74 124.3(5) . . ?
C75 C74 C79 117.7(5) . . ?
C75 C74 C73 122.8(5) . . ?
C79 C74 C73 119.4(5) . . ?
C76 C75 C74 120.0(6) . . ?
C75 C76 C77 121.3(6) . . ?
C78 C77 C76 118.9(6) . . ?
C79 C78 C77 120.1(6) . . ?
C78 C79 C74 121.9(5) . . ?
C81 N81 N82 109.8(4) . . ?
C81 N81 B2 129.9(5) . . ?
N82 N81 B2 120.3(4) . . ?
C83 N82 N81 106.2(4) . . ?
C83 N82 Cu2 136.7(3) . . ?
N81 N82 Cu2 116.9(3) . . ?
N81 C81 C82 108.4(5) . . ?
C81 C82 C83 106.1(5) . . ?
N82 C83 C82 109.5(5) . . ?
N82 C83 C84 122.9(5) . . ?
C82 C83 C84 127.5(5) . . ?
C89 C84 C85 118.6(5) . . ?
C89 C84 C83 122.4(5) . . ?
C85 C84 C83 119.0(5) . . ?
C86 C85 C84 120.7(6) . . ?
C87 C86 C85 119.9(7) . . ?
C88 C87 C86 120.3(6) . . ?
C87 C88 C89 120.1(7) . . ?
C84 C89 C88 120.5(6) . . ?
N61 B2 N81 111.6(5) . . ?
N61 B2 N71 110.1(5) . . ?
N81 B2 N71 107.9(4) . . ?
C91 N91 N92 104.7(4) . . ?
C91 N91 Cu2 131.0(4) . . ?
N92 N91 Cu2 124.1(3) . . ?
C93 N92 N91 112.1(4) . . ?
N91 C91 C92 110.8(5) . . ?
C93 C92 C91 105.9(5) . . ?
N92 C93 C92 106.4(5) . . ?
N92 C93 C94 121.6(5) . . ?
C92 C93 C94 132.0(5) . . ?
C95 C94 C99 118.3(5) . . ?
C95 C94 C93 120.1(5) . . ?
C99 C94 C93 121.5(5) . . ?
C94 C95 C96 120.7(6) . . ?
C97 C96 C95 120.6(6) . . ?
C96 C97 C98 118.8(6) . . ?
C99 C98 C97 121.3(6) . . ?
C98 C99 C94 120.3(6) . . ?
C53 O53 Cu2 131.0(4) . . ?
O54 C53 O53 125.1(6) . . ?
O54 C53 C54 119.8(5) . . ?
O53 C53 C54 115.2(6) . . ?

loop_
_geom_bond_atom_site_label_1
_geom_bond_atom_site_label_2
_geom_bond_distance
_geom_bond_site_symmetry_2
_geom_bond_publ_flag
Cu1 O51 1.957(3) . ?
Cu1 N41 1.978(4) . ?
Cu1 N22 2.020(4) . ?
Cu1 N32 2.049(5) . ?
Cu1 N12 2.257(4) . ?
N11 C11 1.337(7) . ?
N11 N12 1.373(6) . ?
N11 B1 1.535(8) . ?
N12 C13 1.341(7) . ?
C11 C12 1.362(8) . ?
C12 C13 1.413(7) . ?
C13 C14 1.468(8) . ?
C14 C19 1.379(8) . ?
C14 C15 1.396(8) . ?
C15 C16 1.371(8) . ?
C16 C17 1.375(8) . ?
C17 C18 1.367(9) . ?
C18 C19 1.393(8) . ?
N21 C21 1.332(7) . ?
N21 N22 1.376(5) . ?
N21 B1 1.542(8) . ?
N22 C23 1.349(7) . ?
C21 C22 1.366(8) . ?
C22 C23 1.394(7) . ?
C23 C24 1.473(7) . ?
C24 C29 1.384(7) . ?
C24 C25 1.397(7) . ?
C25 C26 1.379(7) . ?
C26 C27 1.378(8) . ?
C27 C28 1.374(8) . ?
C28 C29 1.376(8) . ?
N31 C31 1.352(7) . ?
N31 N32 1.371(5) . ?
N31 B1 1.527(8) . ?
N32 C33 1.349(7) . ?
C31 C32 1.362(8) . ?
C32 C33 1.398(7) . ?
C33 C34 1.460(7) . ?
C34 C39 1.383(7) . ?
C34 C35 1.396(7) . ?
C35 C36 1.384(8) . ?
C36 C37 1.356(9) . ?
C37 C38 1.364(8) . ?
C38 C39 1.373(7) . ?
N41 C41 1.316(6) . ?
N41 N42 1.359(5) . ?
N42 C43 1.352(6) . ?
C41 C42 1.392(7) . ?
C42 C43 1.378(7) . ?
C43 C44 1.472(7) . ?
C44 C49 1.370(8) . ?
C44 C45 1.387(8) . ?
C45 C46 1.386(7) . ?
C46 C47 1.394(9) . ?
C47 C48 1.364(9) . ?
C48 C49 1.391(8) . ?
O51 C51 1.266(6) . ?
C51 O52 1.247(6) . ?
C51 C52 1.499(8) . ?
Cu2 O53 1.933(3) . ?
Cu2 N91 1.992(4) . ?
Cu2 N82 2.013(4) . ?
Cu2 N72 2.054(4) . ?
Cu2 N62 2.347(4) . ?
N61 C61 1.343(6) . ?
N61 N62 1.366(5) . ?
N61 B2 1.522(8) . ?
N62 C63 1.347(6) . ?
C61 C62 1.359(8) . ?
C62 C63 1.403(7) . ?
C63 C64 1.463(7) . ?
C64 C69 1.388(7) . ?
C64 C65 1.398(7) . ?
C65 C66 1.378(7) . ?
C66 C67 1.357(8) . ?
C67 C68 1.375(9) . ?
C68 C69 1.393(8) . ?
N71 C71 1.330(7) . ?
N71 N72 1.374(5) . ?
N71 B2 1.540(8) . ?
N72 C73 1.356(6) . ?
C71 C72 1.364(7) . ?
C72 C73 1.407(7) . ?
C73 C74 1.460(7) . ?
C74 C75 1.393(7) . ?
C74 C79 1.395(7) . ?
C75 C76 1.382(7) . ?
C76 C77 1.386(8) . ?
C77 C78 1.374(8) . ?
C78 C79 1.372(7) . ?
N81 C81 1.342(7) . ?
N81 N82 1.378(5) . ?
N81 B2 1.526(7) . ?
N82 C83 1.349(6) . ?
C81 C82 1.372(7) . ?
C82 C83 1.394(7) . ?
C83 C84 1.460(7) . ?
C84 C89 1.382(7) . ?
C84 C85 1.391(8) . ?
C85 C86 1.379(8) . ?
C86 C87 1.372(9) . ?
C87 C88 1.370(9) . ?
C88 C89 1.386(7) . ?
N91 C91 1.334(6) . ?
N91 N92 1.354(5) . ?
N92 C93 1.343(6) . ?
C91 C92 1.388(7) . ?
C92 C93 1.369(7) . ?
C93 C94 1.473(7) . ?
C94 C95 1.380(7) . ?
C94 C99 1.392(7) . ?
C95 C96 1.389(7) . ?
C96 C97 1.369(8) . ?
C97 C98 1.376(8) . ?
C98 C99 1.375(7) . ?
O53 C53 1.279(6) . ?
C53 O54 1.244(6) . ?
C53 C54 1.505(8) . ?
